data_4322693
loop_
_publ_author_name
'James D. Fisher'
'Pamela J. Shapiro'
'P. M. H. Budzelaar'
'Richard J. Staples'

_publ_section_title
;
 Heteroatom Derivatives of Cyclopentadienylaluminum: X-ray Crystal
 Structure of (\h5-C5H5)(2,6-t-Bu-4-Me-C6H2O)2Al
;
_journal_name_full 'Inorganic Chemistry'
_journal_page_first 1295
_journal_page_last 1298
_journal_paper_doi 10.1021/ic970376m
_journal_volume 37
_journal_year 1998
_chemical_formula_sum 'C35 H51 Al O2'
_chemical_formula_weight 530.74
_chemical_name_systematic
;
 ?
;
_space_group_IT_number 15
_symmetry_cell_setting monoclinic
_symmetry_space_group_name_Hall '-C 2yc'
_symmetry_space_group_name_H-M 'C 1 2/c 1'
_atom_sites_solution_hydrogens geom
_atom_sites_solution_primary direct
_atom_sites_solution_secondary difmap
_audit_creation_method SHELXL
_cell_angle_alpha 90.00
_cell_angle_beta 103.0990(10)
_cell_angle_gamma 90.00
_cell_formula_units_Z 4
_cell_length_a 15.4870(6)
_cell_length_b 11.5404(5)
_cell_length_c 18.3294(7)
_cell_measurement_reflns_used 4434
_cell_measurement_temperature 193(2)
_cell_measurement_theta_max 27.5
_cell_measurement_theta_min 2.2
_cell_volume 3190.7(2)
_computing_cell_refinement 'SMART (SIEMENS, V4.033, 1994)'
_computing_data_collection 'ASTRO (SIEMENS, V4.033, 1994)'
_computing_data_reduction 'SAINT (SIEMENS, V4.035, 1994)'
_computing_molecular_graphics 'SHELXTL (SIEMENS, 1994, ver 5.04)'
_computing_publication_material 'CIFTAB (Sheldrick, 1993)'
_computing_structure_refinement 'SHELXL-93 (Sheldrick, 1993)'
_computing_structure_solution 'SHELXS-86 (Sheldrick, 1990)'
_diffrn_ambient_temperature 193(2)
_diffrn_measurement_device 'Siemens CCD'
_diffrn_measurement_method '\w oscillation, 0.3 deg'
_diffrn_radiation_monochromator graphite
_diffrn_radiation_source 'fine-focus sealed tube'
_diffrn_radiation_type MoK\a
_diffrn_radiation_wavelength 0.71073
_diffrn_reflns_av_R_equivalents 0.0408
_diffrn_reflns_av_sigmaI/netI 0.0425
_diffrn_reflns_limit_h_max 17
_diffrn_reflns_limit_h_min -19
_diffrn_reflns_limit_k_max 14
_diffrn_reflns_limit_k_min -14
_diffrn_reflns_limit_l_max 23
_diffrn_reflns_limit_l_min -23
_diffrn_reflns_number 8229
_diffrn_reflns_theta_max 27.51
_diffrn_reflns_theta_min 2.22
_diffrn_standards_decay_% <1
_diffrn_standards_interval_count 'beginning & end'
_diffrn_standards_number '50 frames'
_exptl_absorpt_coefficient_mu 0.091
_exptl_absorpt_correction_T_max 0.9510
_exptl_absorpt_correction_T_min 0.9086
_exptl_absorpt_correction_type empirical
_exptl_crystal_colour colorless
_exptl_crystal_density_diffrn 1.105
_exptl_crystal_description block
_exptl_crystal_F_000 1160
_exptl_crystal_size_max 0.2
_exptl_crystal_size_mid 0.2
_exptl_crystal_size_min 0.4
_refine_diff_density_max 0.368
_refine_diff_density_min -0.332
_refine_diff_density_rms 0.054
_refine_ls_extinction_method none
_refine_ls_goodness_of_fit_all 1.182
_refine_ls_goodness_of_fit_obs 1.233
_refine_ls_hydrogen_treatment riding
_refine_ls_matrix_type full
_refine_ls_number_parameters 195
_refine_ls_number_reflns 3232
_refine_ls_number_restraints 103
_refine_ls_restrained_S_all 1.170
_refine_ls_restrained_S_obs 1.217
_refine_ls_R_factor_all 0.0973
_refine_ls_R_factor_obs 0.0755
_refine_ls_shift/esd_max 0.003
_refine_ls_shift/esd_mean 0.000
_refine_ls_structure_factor_coef Fsqd
_refine_ls_weighting_details 'w=1/[\s^2^(Fo^2^)+(0.0328P)^2^+8.6524P] where P=(Fo^2^+2Fc^2^)/3'
_refine_ls_weighting_scheme calc
_refine_ls_wR_factor_all 0.1599
_refine_ls_wR_factor_obs 0.1489
_reflns_number_observed 2605
_reflns_number_total 3232
_reflns_observed_criterion >2sigma(I)
_cod_data_source_file ic970376m.cif
_cod_data_source_block pjs46f
_cod_depositor_comments
;
The following automatic conversions were performed:

'_refine_ls_weighting_scheme' value 'calc
w=1/[\s^2^(Fo^2^)+(0.0328P)^2^+8.6524P] where P=(Fo^2^+2Fc^2^)/3' was
changed to 'calc'. New tag '_refine_ls_weighting_details' was
created. The value of the new tag was set to
'w=1/[\s^2^(Fo^2^)+(0.0328P)^2^+8.6524P] where P=(Fo^2^+2Fc^2^)/3'.

Automatic conversion script
Id: cif_fix_values 3143 2015-03-26 13:38:13Z robertas 
;
_cod_database_code 4322693

loop_
_symmetry_equiv_pos_as_xyz
'x, y, z'
'-x, y, -z+1/2'
'x+1/2, y+1/2, z'
'-x+1/2, y+1/2, -z+1/2'
'-x, -y, -z'
'x, -y, z-1/2'
'-x+1/2, -y+1/2, -z'
'x+1/2, -y+1/2, z-1/2'

loop_
_atom_site_aniso_label
_atom_site_aniso_U_11
_atom_site_aniso_U_22
_atom_site_aniso_U_33
_atom_site_aniso_U_23
_atom_site_aniso_U_13
_atom_site_aniso_U_12
Al1 0.0233(6) 0.0244(6) 0.0300(6) 0.000 0.0078(5) 0.000
O1 0.0194(9) 0.0320(10) 0.0271(9) -0.0003(8) 0.0082(7) 0.0004(7)
C4 0.0206(12) 0.0242(13) 0.0292(13) -0.0005(10) 0.0104(10) 0.0011(10)
C5 0.0230(13) 0.0237(13) 0.0298(14) 0.0037(11) 0.0057(11) 0.0010(10)
C6 0.0211(13) 0.0331(15) 0.0351(15) 0.0021(12) 0.0065(11) 0.0031(11)
C7 0.0244(14) 0.0299(14) 0.039(2) -0.0009(12) 0.0118(12) 0.0022(11)
C8 0.0292(14) 0.037(2) 0.0276(14) -0.0033(12) 0.0123(11) 0.0007(12)
C9 0.0218(12) 0.0270(13) 0.0287(14) -0.0012(11) 0.0078(11) 0.0003(10)
C10 0.030(2) 0.053(2) 0.051(2) -0.001(2) 0.0177(14) 0.0093(14)
C11 0.0281(14) 0.040(2) 0.0266(14) 0.0012(12) 0.0050(11) 0.0010(12)
C12 0.036(2) 0.054(2) 0.034(2) 0.0118(14) 0.0066(13) -0.0004(14)
C13 0.036(2) 0.062(2) 0.033(2) -0.0009(15) 0.0033(13) -0.0041(15)
C14 0.045(2) 0.044(2) 0.0309(15) -0.0088(13) 0.0057(13) 0.0022(14)
C15 0.0285(14) 0.039(2) 0.0243(13) 0.0016(11) 0.0076(11) 0.0033(12)
C16 0.056(2) 0.041(2) 0.042(2) 0.0039(14) 0.010(2) 0.019(2)
C17 0.036(2) 0.068(2) 0.038(2) 0.006(2) -0.0052(14) -0.007(2)
C18 0.043(2) 0.078(3) 0.030(2) 0.013(2) 0.0101(14) 0.013(2)
C1 0.087(7) 0.036(4) 0.057(5) 0.009(4) 0.022(6) -0.001(5)
C2 0.073(6) 0.031(3) 0.040(4) 0.010(3) 0.004(5) 0.002(4)
C3 0.053(5) 0.032(3) 0.037(5) 0.001(4) 0.014(5) 0.013(3)
C2' 0.067(6) 0.027(3) 0.044(3) 0.009(3) 0.004(6) 0.007(5)
C3' 0.056(4) 0.028(3) 0.058(6) 0.006(5) 0.002(5) 0.006(3)

loop_
_atom_site_label
_atom_site_type_symbol
_atom_site_fract_x
_atom_site_fract_y
_atom_site_fract_z
_atom_site_U_iso_or_equiv
_atom_site_thermal_displace_type
_atom_site_occupancy
_atom_site_calc_flag
_atom_site_refinement_flags
_atom_site_disorder_group
Al1 Al 0.0000 0.53623(10) 0.2500 0.0256(3) Uani 1 d SD .
O1 O 0.08746(11) 0.6313(2) 0.25230(10) 0.0257(4) Uani 1 d . .
C4 C 0.1669(2) 0.6258(2) 0.23004(14) 0.0239(5) Uani 1 d . .
C5 C 0.2483(2) 0.6124(2) 0.28405(14) 0.0256(6) Uani 1 d . .
C6 C 0.3240(2) 0.5866(2) 0.2570(2) 0.0298(6) Uani 1 d . .
H6A H 0.3781(2) 0.5723(2) 0.2923(2) 0.036 Uiso 1 calc R .
C7 C 0.3236(2) 0.5810(2) 0.1811(2) 0.0304(6) Uani 1 d . .
C8 C 0.2463(2) 0.6141(2) 0.1309(2) 0.0304(6) Uani 1 d . .
H8A H 0.2466(2) 0.6188(2) 0.0792(2) 0.036 Uiso 1 calc R .
C9 C 0.1675(2) 0.6410(2) 0.15321(14) 0.0255(6) Uani 1 d . .
C10 C 0.4063(2) 0.5482(3) 0.1544(2) 0.0433(8) Uani 1 d . .
H10A H 0.4538(2) 0.5275(3) 0.1976(2) 0.065 Uiso 1 calc R .
H10B H 0.4253(2) 0.6141(3) 0.1281(2) 0.065 Uiso 1 calc R .
H10C H 0.3933(2) 0.4819(3) 0.1202(2) 0.065 Uiso 1 calc R .
C11 C 0.2579(2) 0.6374(3) 0.36881(15) 0.0318(6) Uani 1 d . .
C12 C 0.2173(2) 0.5415(3) 0.4090(2) 0.0418(7) Uani 1 d . .
H12A H 0.1545(2) 0.5317(3) 0.3846(2) 0.063 Uiso 1 calc R .
H12B H 0.2227(2) 0.5632(3) 0.4616(2) 0.063 Uiso 1 calc R .
H12C H 0.2488(2) 0.4685(3) 0.4065(2) 0.063 Uiso 1 calc R .
C13 C 0.3563(2) 0.6475(3) 0.4104(2) 0.0442(8) Uani 1 d . .
H13A H 0.3852(2) 0.7078(3) 0.3868(2) 0.066 Uiso 1 calc R .
H13B H 0.3861(2) 0.5732(3) 0.4079(2) 0.066 Uiso 1 calc R .
H13C H 0.3600(2) 0.6679(3) 0.4629(2) 0.066 Uiso 1 calc R .
C14 C 0.2140(2) 0.7557(3) 0.3773(2) 0.0404(7) Uani 1 d . .
H14A H 0.2405(2) 0.8157(3) 0.3515(2) 0.061 Uiso 1 calc R .
H14B H 0.2235(2) 0.7753(3) 0.4306(2) 0.061 Uiso 1 calc R .
H14C H 0.1503(2) 0.7509(3) 0.3553(2) 0.061 Uiso 1 calc R .
C15 C 0.0888(2) 0.6965(3) 0.09631(15) 0.0302(6) Uani 1 d . .
C16 C 0.0641(2) 0.8117(3) 0.1288(2) 0.0464(8) Uani 1 d . .
H16A H 0.1164(2) 0.8621(3) 0.1406(2) 0.070 Uiso 1 calc R .
H16B H 0.0433(2) 0.7964(3) 0.1745(2) 0.070 Uiso 1 calc R .
H16C H 0.0170(2) 0.8500(3) 0.0919(2) 0.070 Uiso 1 calc R .
C17 C 0.0070(2) 0.6177(3) 0.0779(2) 0.0492(9) Uani 1 d . .
H17A H 0.0226(2) 0.5444(3) 0.0572(2) 0.074 Uiso 1 calc R .
H17B H -0.0401(2) 0.6560(3) 0.0410(2) 0.074 Uiso 1 calc R .
H17C H -0.0138(2) 0.6025(3) 0.1236(2) 0.074 Uiso 1 calc R .
C18 C 0.1140(2) 0.7247(3) 0.0215(2) 0.0500(9) Uani 1 d . .
H18A H 0.1663(2) 0.7752(3) 0.0310(2) 0.075 Uiso 1 calc R .
H18B H 0.0644(2) 0.7643(3) -0.0119(2) 0.075 Uiso 1 calc R .
H18C H 0.1274(2) 0.6527(3) -0.0020(2) 0.075 Uiso 1 calc R .
C1 C -0.0458(11) 0.3754(7) 0.3022(8) 0.059(2) Uani 0.50 d PDU .
H1A H -0.0827(11) 0.3804(7) 0.3377(8) 0.071 Uiso 0.50 d PR .
C2 C 0.0475(9) 0.3699(10) 0.3111(8) 0.049(2) Uani 0.50 d PDU .
H2A H 0.0856(9) 0.3690(10) 0.3603(8) 0.059 Uiso 0.50 d PR .
C3 C 0.0699(7) 0.3681(8) 0.2411(8) 0.040(2) Uani 0.50 d PDU .
H3A H 0.1324(7) 0.3661(8) 0.2394(8) 0.048 Uiso 0.50 d PR .
C2' C 0.0114(10) 0.3699(9) 0.3142(6) 0.048(2) Uani 0.50 d PDU .
H2'A H 0.0131(10) 0.3705(9) 0.3669(6) 0.057 Uiso 0.50 d PR .
C3' C 0.0803(8) 0.3699(8) 0.2759(9) 0.049(2) Uani 0.50 d PDU .
H3'A H 0.1409(8) 0.3669(8) 0.3032(9) 0.059 Uiso 0.50 d PR .

loop_
_atom_type_symbol
_atom_type_description
_atom_type_scat_dispersion_real
_atom_type_scat_dispersion_imag
_atom_type_scat_source
C C 0.0033 0.0016 'International Tables Vol C Tables 4.2.6.8 and 6.1.1.4'
H H 0.0000 0.0000 'International Tables Vol C Tables 4.2.6.8 and 6.1.1.4'
O O 0.0106 0.0060 'International Tables Vol C Tables 4.2.6.8 and 6.1.1.4'
Al Al 0.0645 0.0514 'International Tables Vol C Tables 4.2.6.8 and 6.1.1.4'

loop_
_geom_angle_atom_site_label_1
_geom_angle_atom_site_label_2
_geom_angle_atom_site_label_3
_geom_angle
_geom_angle_site_symmetry_1
_geom_angle_site_symmetry_3
_geom_angle_publ_flag
O1 Al1 O1 101.59(13) . 2 ?
O1 Al1 C2' 121.5(4) . 2 ?
O1 Al1 C2' 124.2(4) 2 2 ?
O1 Al1 C3 99.3(3) . . ?
O1 Al1 C3 158.5(3) 2 . ?
C2' Al1 C3 37.1(3) 2 . ?
O1 Al1 C2 111.1(4) . . ?
O1 Al1 C2 135.5(4) 2 . ?
C2' Al1 C2 60.6(3) 2 . ?
C3 Al1 C2 36.3(3) . . ?
O1 Al1 C1 145.2(4) . . ?
O1 Al1 C1 102.1(3) 2 . ?
C2' Al1 C1 61.7(4) 2 . ?
C3 Al1 C1 61.7(4) . . ?
C2 Al1 C1 36.4(3) . . ?
O1 Al1 C3' 157.4(4) . 2 ?
O1 Al1 C3' 98.2(3) 2 2 ?
C2' Al1 C3' 36.2(3) 2 2 ?
C3 Al1 C3' 60.4(3) . 2 ?
C2 Al1 C3' 59.2(4) . 2 ?
C1 Al1 C3' 36.1(3) . 2 ?
C4 O1 Al1 134.8(2) . . ?
O1 C4 C9 119.5(2) . . ?
O1 C4 C5 120.4(2) . . ?
C9 C4 C5 120.0(2) . . ?
C6 C5 C4 117.1(2) . . ?
C6 C5 C11 119.6(2) . . ?
C4 C5 C11 123.0(2) . . ?
C7 C6 C5 123.2(2) . . ?
C8 C7 C6 117.3(2) . . ?
C8 C7 C10 121.2(3) . . ?
C6 C7 C10 121.4(3) . . ?
C7 C8 C9 122.9(2) . . ?
C8 C9 C4 117.5(2) . . ?
C8 C9 C15 119.8(2) . . ?
C4 C9 C15 122.5(2) . . ?
C12 C11 C13 106.4(2) . . ?
C12 C11 C14 110.4(2) . . ?
C13 C11 C14 106.9(2) . . ?
C12 C11 C5 112.8(2) . . ?
C13 C11 C5 111.6(2) . . ?
C14 C11 C5 108.6(2) . . ?
C17 C15 C16 109.4(3) . . ?
C17 C15 C18 107.0(2) . . ?
C16 C15 C18 107.2(3) . . ?
C17 C15 C9 112.8(2) . . ?
C16 C15 C9 108.8(2) . . ?
C18 C15 C9 111.5(2) . . ?
C3' C1 C2 104.8(13) 2 . ?
C3' C1 Al1 72.1(6) 2 . ?
C2 C1 Al1 71.2(6) . . ?
C3 C2 C1 110.6(11) . . ?
C3 C2 Al1 71.3(6) . . ?
C1 C2 Al1 72.4(6) . . ?
C2 C3 C2' 106.7(7) . 2 ?
C2 C3 Al1 72.4(6) . . ?
C2' C3 Al1 71.1(5) 2 . ?
C3' C2' C3 107.1(8) . 2 ?
C2' C3' C1 110.6(11) . 2 ?

loop_
_geom_bond_atom_site_label_1
_geom_bond_atom_site_label_2
_geom_bond_distance
_geom_bond_site_symmetry_2
_geom_bond_publ_flag
Al1 O1 1.736(2) . ?
Al1 O1 1.736(2) 2 ?
Al1 C2' 2.238(10) 2 ?
Al1 C3 2.246(8) . ?
Al1 C2 2.259(11) . ?
Al1 C1 2.274(8) . ?
Al1 C3' 2.278(9) 2 ?
O1 C4 1.383(3) . ?
C4 C9 1.421(3) . ?
C4 C5 1.423(3) . ?
C5 C6 1.405(3) . ?
C5 C11 1.554(4) . ?
C6 C7 1.392(4) . ?
C7 C8 1.388(4) . ?
C7 C10 1.520(4) . ?
C8 C9 1.407(3) . ?
C9 C15 1.551(4) . ?
C11 C12 1.541(4) . ?
C11 C13 1.546(4) . ?
C11 C14 1.548(4) . ?
C15 C17 1.533(4) . ?
C15 C16 1.540(4) . ?
C15 C18 1.543(4) . ?
C1 C3' 1.412(10) 2 ?
C1 C2 1.418(12) . ?
C2 C3 1.403(12) . ?
C3 C2' 1.426(11) 2 ?
C2' C3' 1.403(12) . ?
C2' C3 1.426(11) 2 ?
C3' C1 1.412(10) 2 ?
